data_2310440
loop_
_publ_author_name
'McDonald, T.R.R.'

_publ_section_title
;
 The electron density distribution in ammonium bifluoride
;
_journal_name_full 'Acta Crystallographica (1,1948-23,1967)'
_journal_page_first 113
_journal_page_last 124
_journal_volume 13
_journal_year 1960
_chemical_formula_sum 'F2 H5 N'
_chemical_name_systematic '(N H4) (H F2)'
_space_group_IT_number 53
_symmetry_space_group_name_Hall '-P 2ab 2'
_symmetry_space_group_name_H-M 'P m a n'
_cell_angle_alpha 90
_cell_angle_beta 90
_cell_angle_gamma 90
_cell_formula_units_Z 4
_cell_length_a 8.408
_cell_length_b 8.163
_cell_length_c 3.67
_cell_volume 251.889
_citation_journal_id_ASTM ACCRA9
_cod_data_source_file McDonald_ACCRA9_1960_943.cif
_cod_data_source_block H5F2N1
_cod_original_cell_volume 251.8886
_cod_original_sg_symbol_Hall '-P 2ac 2 (-x,z,y)'
_cod_original_formula_sum 'H5 F2 N1'
_cod_database_code 2310440

loop_
_symmetry_equiv_pos_as_xyz
x,y,z
-x+1/2,y+1/2,-z
x,-y,-z
-x+1/2,-y+1/2,z
-x,-y,-z
x-1/2,-y-1/2,z
-x,y,z
x-1/2,y-1/2,-z

loop_
_atom_site_label
_atom_site_type_symbol
_atom_site_fract_x
_atom_site_fract_y
_atom_site_fract_z
_atom_site_occupancy
_atom_site_U_iso_or_equiv
F1 F-1 0.1353 0 0 1 0.0
H2 H+1 0.5 0 0 1 0.0
N1 N-3 0.25 0.25 0.4498 1 0.0
H1 H+1 0 0 0 1 0.0
H3 H+1 0.212 0.173 0.307 1 0.0
H4 H+1 0.327 0.212 0.586 1 0.0
F2 F-1 0 0.3706 0.8872 1 0.0
